data_4514498
loop_
_publ_author_name
'Bai, Jian-Ping'
'Huang, Yong-Liang'
'Xie, Mo'
'Zhao, Yifang'
'Luo, Dong'
'Li, Yan Yan'
'Lu, Weigang'
'Li, Dan'

_publ_section_title
;
 Reversible Multiphase Transition in a BioMOF and Its Distinctive
 Luminescence Turn-On in Alcohol Vapor.
;
_journal_issue 42
_journal_name_full 'ACS applied materials &amp; interfaces'
_journal_page_first 38503
_journal_page_last 38509
_journal_paper_doi 10.1021/acsami.9b14121
_journal_volume 11
_journal_year 2019
_chemical_formula_moiety 'C111 H63 N26 O18 Zn8'
_chemical_formula_sum 'C111 H63 N26 O18 Zn8'
_chemical_formula_weight 2571.83
_space_group_crystal_system triclinic
_space_group_IT_number 2
_space_group_name_Hall '-P 1'
_space_group_name_H-M_alt 'P -1'
_symmetry_space_group_name_Hall '-P 1'
_symmetry_space_group_name_H-M 'P -1'
_atom_sites_solution_hydrogens mixed
_atom_sites_solution_primary dual
_audit_creation_date 2019-02-27
_audit_creation_method
;
Olex2 1.2
(compiled 2018.05.29 svn.r3508 for OlexSys, GUI svn.r5506)
;
_cell_angle_alpha 69.849(3)
_cell_angle_beta 73.779(3)
_cell_angle_gamma 69.486(3)
_cell_formula_units_Z 2
_cell_length_a 17.0241(5)
_cell_length_b 18.1149(6)
_cell_length_c 22.7218(8)
_cell_measurement_reflns_used 13012
_cell_measurement_temperature 99.99(14)
_cell_measurement_theta_max 66.5910
_cell_measurement_theta_min 3.7790
_cell_volume 6060.0(4)
_computing_cell_refinement 'CrysAlisPro 1.171.39.33c (Rigaku OD, 2017)'
_computing_data_collection 'CrysAlisPro 1.171.39.33c (Rigaku OD, 2017)'
_computing_data_reduction 'CrysAlisPro 1.171.39.33c (Rigaku OD, 2017)'
_computing_molecular_graphics 'Olex2 (Dolomanov et al., 2009)'
_computing_publication_material 'Olex2 (Dolomanov et al., 2009)'
_computing_structure_refinement 'ShelXL (Sheldrick, 2015)'
_computing_structure_solution 'ShelXT (Sheldrick, 2015)'
_diffrn_ambient_environment N~2~
_diffrn_ambient_temperature 99.99(14)
_diffrn_detector 'CCD plate'
_diffrn_measured_fraction_theta_full 0.962
_diffrn_measured_fraction_theta_max 0.962
_diffrn_measurement_details
;
List of Runs (angles in degrees, time in seconds):

  # Type    Start    End  Width  t~exp~   \w     \q     \k     \f   Frames
--------------------------------------------------------------------------
  1  \w    -29.00  60.00   0.50    5.00    --    0.00  68.00 -77.00  178
  2  \w    -42.00  -8.00   0.50    5.00    --    0.00 -68.00 149.00   68
  3  \w     91.00 122.00   0.50   10.00    --   83.30  68.00 -77.00   62
  4  \w     53.00  83.00   0.50   10.00    --   83.30 -68.00 149.00   60
  5  \w     -2.00  38.00   0.50    5.00    --    0.00  82.00-180.00   80
  6  \w    -38.00  22.00   0.50    5.00    --    0.00 -82.00 120.00  120
  7  \w    -27.00  -2.00   0.50    5.00    --    0.00  82.00 -60.00   50
  8  \w    -28.00  -3.00   0.50    5.00    --    0.00  82.00-180.00   50
  9  \w     -7.00  32.00   0.50    5.00    --    0.00 -82.00 -60.00   78
 10  \w    -38.00  32.00   0.50    5.00    --    0.00 -82.00-120.00  140
 11  \w     10.00  67.00   0.50   10.00    --   83.30 -77.00-120.00  114
 12  \w     52.00 153.00   0.50   10.00    --   83.30  19.00-180.00  202
 13  \w     -5.00  77.00   0.50   10.00    --   83.30 -82.00 -90.00  164
 14  \w     91.00 118.00   0.50   10.00    --   83.30 -82.00 -30.00   54
 15  \w     24.00 106.00   0.50   10.00    --   83.30 -38.00  60.00  164
 16  \w     32.00 118.00   0.50   10.00    --   83.30 -82.00  30.00  172
 17  \w      2.00  76.00   0.50   10.00    --   83.30 -82.00 -30.00  148
 18  \w     19.00  64.00   0.50   10.00    --   83.30 -77.00  60.00   90
 19  \w     -5.00 112.00   0.50   10.00    --   83.30 -82.00-150.00  234
 20  \w     58.00 168.00   0.50   10.00    --   83.30  57.00   0.00  220
 21  \w     91.00 116.00   0.50   10.00    --   83.30 -77.00-120.00   50
 22  \w     89.00 117.00   0.50   10.00    --   83.30 -82.00 -90.00   56
 23  \w     43.00 106.00   0.50   10.00    --   83.30 -38.00 -30.00  126
 24  \w     87.00 114.00   0.50   10.00    --   83.30 -82.00-180.00   54
 25  \w     80.00 114.00   0.50   10.00    --   83.30 -82.00  60.00   68
 26  \w     -6.00  42.00   0.50   10.00    --   83.30 -82.00  90.00   96
 27  \w     55.00  80.00   0.50   10.00    --   83.30 -82.00  90.00   50
 28  \w     86.00 111.00   0.50   10.00    --   83.30 -82.00  90.00   50
 29  \w     11.00  36.00   0.50   10.00    --   83.30 -38.00 -30.00   50
;
_diffrn_measurement_device 'four-circle diffractometer'
_diffrn_measurement_device_type 'XtaLAB AFC12 (RINC): Kappa single'
_diffrn_measurement_method '\w scans'
_diffrn_orient_matrix_type 'CrysAlisPro convention (1999,Acta A55,543-557)'
_diffrn_orient_matrix_UB_11 0.0006137000
_diffrn_orient_matrix_UB_12 -0.0856387000
_diffrn_orient_matrix_UB_13 0.0458514000
_diffrn_orient_matrix_UB_21 0.0631608000
_diffrn_orient_matrix_UB_22 0.0062061000
_diffrn_orient_matrix_UB_23 0.0339810000
_diffrn_orient_matrix_UB_31 -0.0752320000
_diffrn_orient_matrix_UB_32 0.0392786000
_diffrn_orient_matrix_UB_33 0.0461998000
_diffrn_radiation_monochromator mirror
_diffrn_radiation_probe x-ray
_diffrn_radiation_type CuK\a
_diffrn_radiation_wavelength 1.54184
_diffrn_reflns_av_R_equivalents 0.0906
_diffrn_reflns_av_unetI/netI 0.1010
_diffrn_reflns_Laue_measured_fraction_full 0.962
_diffrn_reflns_Laue_measured_fraction_max 0.962
_diffrn_reflns_limit_h_max 20
_diffrn_reflns_limit_h_min -20
_diffrn_reflns_limit_k_max 21
_diffrn_reflns_limit_k_min -21
_diffrn_reflns_limit_l_max 27
_diffrn_reflns_limit_l_min -25
_diffrn_reflns_number 64790
_diffrn_reflns_point_group_measured_fraction_full 0.962
_diffrn_reflns_point_group_measured_fraction_max 0.962
_diffrn_reflns_theta_full 67.282
_diffrn_reflns_theta_max 67.282
_diffrn_reflns_theta_min 3.199
_diffrn_source 'Rotating-anode X-ray tube (dual wavelength)'
_diffrn_source_type 'Rigaku (Cu) X-ray DW Source'
_exptl_absorpt_coefficient_mu 2.320
_exptl_absorpt_correction_T_max 1.00000
_exptl_absorpt_correction_T_min 0.60420
_exptl_absorpt_correction_type multi-scan
_exptl_absorpt_process_details
;
CrysAlisPro 1.171.39.33c (Rigaku Oxford Diffraction, 2017)
Empirical absorption correction using spherical harmonics,
 implemented in SCALE3 ABSPACK scaling algorithm.
;
_exptl_crystal_colour 'clear dark pinkish '
_exptl_crystal_density_diffrn 1.409
_exptl_crystal_description needle
_exptl_crystal_F_000 2590
_exptl_crystal_size_max 0.05
_exptl_crystal_size_mid 0.02
_exptl_crystal_size_min 0.01
_refine_diff_density_max 1.865
_refine_diff_density_min -0.851
_refine_diff_density_rms 0.119
_refine_ls_extinction_method none
_refine_ls_goodness_of_fit_ref 0.973
_refine_ls_hydrogen_treatment constr
_refine_ls_matrix_type full
_refine_ls_number_parameters 1543
_refine_ls_number_reflns 20904
_refine_ls_number_restraints 413
_refine_ls_restrained_S_all 0.971
_refine_ls_R_factor_all 0.1238
_refine_ls_R_factor_gt 0.0780
_refine_ls_shift/su_max 0.001
_refine_ls_shift/su_mean 0.000
_refine_ls_structure_factor_coef Fsqd
_refine_ls_weighting_details 'w=1/[\s^2^(Fo^2^)+(0.1445P)^2^] where P=(Fo^2^+2Fc^2^)/3'
_refine_ls_weighting_scheme calc
_refine_ls_wR_factor_gt 0.2063
_refine_ls_wR_factor_ref 0.2334
_reflns_Friedel_coverage 0.000
_reflns_number_gt 11796
_reflns_number_total 20904
_reflns_threshold_expression 'I > 2\s(I)'
_cod_data_source_file am9b14121_si_001.cif
_cod_data_source_block 1_beta
_cod_database_code 4514498
_shelx_shelxl_version_number 2018/3
_shelx_space_group_comment
;
The symmetry employed for this shelxl refinement is uniquely defined
by the following loop, which should always be used as a source of
symmetry information in preference to the above space-group names.
They are only intended as comments.
;
_reflns_odcompleteness_completeness 99.58
_reflns_odcompleteness_iscentric 1
_reflns_odcompleteness_theta 61.08
_olex2_refinement_description
;
1. Fixed Uiso
 At 1.2 times of:
  All C(H) groups, All N(H,H) groups
 At 1.5 times of:
  All O(H,H) groups
2. Restrained distances
 O18-Zn8
 2 with sigma of 0.02
 C118-C112
 1.5 with sigma of 0.02
 O18-C112 = C112-O20
 1.22 with sigma of 0.02
 O17-C111 = C111-O19
 1.22 with sigma of 0.02
 C81-C106 \\sim C81-C115
 with sigma of 0.02
 C106-C107 \\sim C115-C114
 with sigma of 0.02
 C106-C105 \\sim C115-C116
 with sigma of 0.02
 C107-C108 \\sim C114-C113
 with sigma of 0.02
 C108-C109 \\sim C113-C118
 with sigma of 0.02
 C105-C110 \\sim C116-C117
 with sigma of 0.02
 C109-C110 \\sim C118-C117
 with sigma of 0.02
 C109-C111 \\sim C118-C111
 with sigma of 0.02
 C81-C107 \\sim C81-C114
 with sigma of 0.04
 C81-C105 \\sim C81-C116
 with sigma of 0.04
 C106-C108 \\sim C115-C113
 with sigma of 0.04
 C106-C110 \\sim C115-C117
 with sigma of 0.04
 C107-C105 \\sim C114-C116
 with sigma of 0.04
 C107-C109 \\sim C114-C118
 with sigma of 0.04
 C107-C112 \\sim C114-C112
 with sigma of 0.04
 C108-C110 \\sim C113-C117
 with sigma of 0.04
 C108-C111 \\sim C113-C111
 with sigma of 0.04
 C108-C112 \\sim C113-C112
 with sigma of 0.04
 C105-C109 \\sim C116-C118
 with sigma of 0.04
 C109-C112 \\sim C118-C112
 with sigma of 0.04
 C110-C111 \\sim C117-C111
 with sigma of 0.04
 C110-C112 \\sim C117-C112
 with sigma of 0.04
 C113-C112 \\sim C112-C117
 with sigma of 0.02
 O18-C118 \\sim C118-O20
 with sigma of 0.02
 O17-C109 \\sim C109-O19
 with sigma of 0.02
 C110-C111 \\sim C111-C108
 with sigma of 0.02
3. Restrained planarity
 C118, C113, C117, C112
 with sigma of 0.005
 C109, C111, O17, O19
 with sigma of 0.005
 C110, C109, C108, C111
 with sigma of 0.005
 O17, C111, O19, C109
 with sigma of 0.005
4. Rigid bond restraints
 O17, C105, C106, C107, C108, C109, C110, O19, C111
 with sigma for 1-2 distances of 0.005 and sigma for 1-3 distances of 0.01
 O18, O20, C112, C113, C114, C115, C116, C117, C118
 with sigma for 1-2 distances of 0.0105 and sigma for 1-3 distances of 0.01
 O15, C104, O16, C103, C101, C97, C75, C100, C102
 with sigma for 1-2 distances of 0.005 and sigma for 1-3 distances of 0.01
5. Uiso/Uaniso restraints and constraints
O17 \\sim C105 \\sim C106 \\sim C107 \\sim C108 \\sim C109 \\sim C110 \\sim O19
\\sim C111: within 1.7A with sigma of 0.02 and sigma for terminal atoms of 0.04
O18 \\sim O20 \\sim C112 \\sim C113 \\sim C114 \\sim C115 \\sim C116 \\sim C117
\\sim C118: within 1.7A with sigma of 0.02 and sigma for terminal atoms of 0.04
C75 \\sim C100 \\sim C102 \\sim C103 \\sim C101 \\sim C97 \\sim O15 \\sim C104
\\sim O16: within 1.7A with sigma of 0.02 and sigma for terminal atoms of 0.04
Uanis(O17) \\sim Ueq, Uanis(C105) \\sim Ueq, Uanis(C106) \\sim Ueq, Uanis(C107)
\\sim Ueq, Uanis(C108) \\sim Ueq, Uanis(C109) \\sim Ueq, Uanis(C110) \\sim Ueq,
Uanis(O19) \\sim Ueq, Uanis(C111) \\sim Ueq: with sigma of 0.05 and sigma for
terminal atoms of 0.1
Uanis(O18) \\sim Ueq, Uanis(O20) \\sim Ueq, Uanis(C112) \\sim Ueq, Uanis(C113)
\\sim Ueq, Uanis(C114) \\sim Ueq, Uanis(C115) \\sim Ueq, Uanis(C116) \\sim Ueq,
Uanis(C117) \\sim Ueq, Uanis(C118) \\sim Ueq: with sigma of 0.05 and sigma for
terminal atoms of 0.1
Uanis(C75) \\sim Ueq, Uanis(C100) \\sim Ueq, Uanis(C102) \\sim Ueq, Uanis(C103)
\\sim Ueq, Uanis(C101) \\sim Ueq, Uanis(C97) \\sim Ueq, Uanis(C104) \\sim Ueq,
Uanis(O16) \\sim Ueq, Uanis(O15) \\sim Ueq: with sigma of 0.05 and sigma for
terminal atoms of 0.1
6. Others
 Fixed Sof: O17(0.5) O18(0.5) C105(0.5) C106(0.5) C107(0.5) C108(0.5)
 C109(0.5) C110(0.5) O19(0.5) O20(0.5) C111(0.5) C112(0.5) C113(0.5) H113(0.5)
 C114(0.5) H114(0.5) C115(0.5) C116(0.5) H116(0.5) C117(0.5) H117(0.5) C118(0.5)
7.a Rotating group:
 N15(H15A,H15B), O12(H12A,H12B), N21(H21A,H21B), N22(H22A,H22B), N23(H23A,
 H23B), N26(H26A,H26B)
7.b Aromatic/amide H refined with riding coordinates:
 C3(H3), C14(H14), C25(H25), C27(H27), C29(H29), C30(H30), C33(H33), C38(H38),
 C40(H40), C41(H41), C42(H42), C43(H43), C45(H45), C47(H47), C48(H48), C51(H51),
  C53(H53), C54(H54), C56(H56), C57(H57), C58(H58), C60(H60), C61(H61),
 C62(H62), C63(H63), C64(H64), C66(H66), C69(H69), C76(H76), C77(H77), C79(H79),
  C84(H84), C85(H85), C86(H86), C89(H89), C90(H90), C91(H91), C93(H93),
 C94(H94), C95(H95), C96(H96), C97(H97), C98(H98), C99(H99), C100(H100),
 C101(H101), C102(H102), C113(H113), C114(H114), C116(H116), C117(H117)
7.c Fitted hexagon refined as free rotating group:
 C105(C106,C107,C108,C109,C110)
7.d X=CH2 refined with riding coordinates:
 N25(H25A,H25B)
;
_olex2_submission_special_instructions 'No special instructions were received'
_oxdiff_exptl_absorpt_empirical_details
;
Empirical correction (ABSPACK) includes:
- Absorption correction using spherical harmonics
- Frame scaling
;
_oxdiff_exptl_absorpt_empirical_full_max 2.895
_oxdiff_exptl_absorpt_empirical_full_min 0.738

loop_
_space_group_symop_operation_xyz
'x, y, z'
'-x, -y, -z'

loop_
_atom_site_label
_atom_site_type_symbol
_atom_site_fract_x
_atom_site_fract_y
_atom_site_fract_z
_atom_site_U_iso_or_equiv
_atom_site_adp_type
_atom_site_occupancy
_atom_site_site_symmetry_order
_atom_site_calc_flag
_atom_site_refinement_flags_posn
_atom_site_refinement_flags_adp
_atom_site_refinement_flags_occupancy
_atom_site_disorder_assembly
_atom_site_disorder_group
Zn1 Zn 0.25077(5) 0.55847(5) 0.77594(4) 0.0435(2) Uani 1 1 d . . . . .
Zn2 Zn 0.41362(5) 0.56341(5) 0.65764(4) 0.0450(2) Uani 1 1 d . . . . .
Zn3 Zn 0.43531(5) 0.54885(5) 0.79036(4) 0.0456(2) Uani 1 1 d . . . . .
Zn4 Zn -0.09440(5) -0.03843(5) 0.62183(5) 0.0500(3) Uani 1 1 d . . . . .
Zn5 Zn 0.31903(6) 0.71600(5) 0.70983(5) 0.0487(3) Uani 1 1 d . . . . .
Zn6 Zn 0.60988(6) 1.04409(6) 0.90861(5) 0.0539(3) Uani 1 1 d . . . . .
Zn7 Zn 0.42100(6) 0.27356(6) 0.59153(5) 0.0540(3) Uani 1 1 d . . . . .
Zn8 Zn 0.91537(6) 1.48772(7) 0.95458(5) 0.0702(3) Uani 1 1 d D . . . .
O1 O 0.3507(3) 0.5965(2) 0.7337(2) 0.0442(11) Uani 1 1 d . . . . .
O2 O -0.4693(3) 0.4896(3) 0.6645(2) 0.0496(12) Uani 1 1 d . . . . .
O3 O -0.5023(3) 0.4365(3) 0.7697(2) 0.0485(11) Uani 1 1 d . . . . .
O4 O 1.1414(3) 0.6471(3) 0.7754(2) 0.0509(12) Uani 1 1 d . . . . .
O5 O -0.4662(3) -0.4111(3) 0.7779(3) 0.0594(13) Uani 1 1 d . . . . .
O6 O 1.1881(3) 0.7574(3) 0.7209(2) 0.0599(13) Uani 1 1 d . . . . .
N1 N 0.3440(3) 0.7743(3) 0.6176(3) 0.0481(14) Uani 1 1 d . . . . .
N2 N 0.3936(3) 0.5036(3) 0.8827(3) 0.0471(14) Uani 1 1 d . . . . .
O7 O 0.3282(3) 0.2421(4) 0.5819(3) 0.0734(17) Uani 1 1 d . . . . .
N3 N 0.4265(3) 0.6536(3) 0.5799(3) 0.0480(14) Uani 1 1 d . . . . .
N4 N -0.2188(3) -0.0187(3) 0.6639(3) 0.0470(14) Uani 1 1 d . . . . .
N5 N 0.3669(3) 0.4765(3) 0.6570(3) 0.0477(14) Uani 1 1 d . . . . .
N6 N 0.0291(3) -0.0561(3) 0.5760(3) 0.0493(14) Uani 1 1 d . . . . .
N7 N 0.2496(3) 0.5229(4) 0.8694(3) 0.0565(16) Uani 1 1 d . . . . .
O8 O -0.5141(3) -0.3302(3) 0.6900(3) 0.0684(15) Uani 1 1 d . . . . .
O9 O 0.3712(4) -0.4928(3) 0.4915(3) 0.0782(17) Uani 1 1 d . . . . .
N8 N -0.0899(3) -0.1526(3) 0.6242(3) 0.0513(15) Uani 1 1 d . . . . .
N9 N 0.4834(4) 0.7158(3) 0.4803(3) 0.0509(15) Uani 1 1 d . . . . .
O10 O 0.3298(4) 0.7827(3) 0.7565(3) 0.0761(16) Uani 1 1 d . . . . .
N10 N 0.3683(3) 0.3678(3) 0.6279(3) 0.0505(15) Uani 1 1 d . . . . .
N11 N -0.0915(3) 0.0661(3) 0.6326(3) 0.0489(14) Uani 1 1 d . . . . .
N12 N 0.5668(3) 1.1573(4) 0.9244(3) 0.0534(15) Uani 1 1 d . . . . .
N13 N 0.2335(3) 0.4875(3) 0.7339(3) 0.0540(16) Uani 1 1 d . . . . .
O11 O 0.3595(4) 0.6715(3) 0.8343(3) 0.0805(18) Uani 1 1 d . . . . .
N14 N 0.7322(3) 1.0502(4) 0.8865(3) 0.0554(16) Uani 1 1 d . . . . .
N15 N 0.5180(4) 0.4952(4) 0.9127(3) 0.0559(15) Uani 1 1 d . . . . .
H15A H 0.551604 0.446485 0.923541 0.067 Uiso 1 1 d GR . . . .
H15B H 0.529987 0.515348 0.872055 0.067 Uiso 1 1 d GR . . . .
N16 N 0.4061(4) 0.4728(4) 0.9924(3) 0.0553(15) Uani 1 1 d . . . . .
O12 O 0.4552(4) 0.1767(4) 0.6648(3) 0.0836(18) Uani 1 1 d . . . . .
H12A H 0.422743 0.141302 0.676363 0.125 Uiso 1 1 d GR . . . .
H12B H 0.445282 0.189512 0.702523 0.125 Uiso 1 1 d GR . . . .
N17 N 0.4871(4) 1.0431(3) 0.9223(3) 0.0539(15) Uani 1 1 d . . . . .
N18 N 0.3568(4) 0.9017(4) 0.5374(3) 0.0620(17) Uani 1 1 d . . . . .
O13 O 0.3794(4) 0.2145(4) 0.4887(3) 0.092(2) Uani 1 1 d . . . . .
N19 N 0.6511(4) 0.9390(4) 0.8807(3) 0.0566(16) Uani 1 1 d . . . . .
O14 O 0.2691(4) -0.5030(4) 0.4523(4) 0.100(2) Uani 1 1 d . . . . .
C1 C 0.3960(4) 0.7377(4) 0.5711(3) 0.0432(16) Uani 1 1 d . . . . .
C2 C -0.4647(4) 0.4302(4) 0.7150(4) 0.0501(18) Uani 1 1 d . . . . .
C3 C 0.4074(4) 0.4216(4) 0.6218(4) 0.0496(18) Uani 1 1 d . . . . .
H3 H 0.459812 0.422221 0.595020 0.060 Uiso 1 1 calc R . . . .
C4 C 0.3087(4) 0.5070(4) 0.9061(3) 0.0452(16) Uani 1 1 d . . . . .
C5 C 0.3274(5) 0.8574(4) 0.5951(4) 0.0550(19) Uani 1 1 d . . . . .
N20 N 0.1840(4) 0.5080(5) 0.9740(3) 0.072(2) Uani 1 1 d . . . . .
C6 C 0.4367(4) 0.4903(4) 0.9292(4) 0.0481(17) Uani 1 1 d . . . . .
C7 C 0.3909(5) 0.7880(4) 0.8355(4) 0.0522(18) Uani 1 1 d . . . . .
C8 C 0.1198(4) -0.2620(4) 0.5406(4) 0.0519(19) Uani 1 1 d . . . . .
C9 C 0.3570(5) 0.7434(5) 0.8077(4) 0.0556(19) Uani 1 1 d . . . . .
C10 C 0.0776(4) -0.0035(4) 0.5596(4) 0.0498(18) Uani 1 1 d . . . . .
N21 N 0.2976(5) 0.4488(5) 1.0772(3) 0.077(2) Uani 1 1 d . . . . .
H21A H 0.339394 0.413470 1.095435 0.093 Uiso 1 1 d GR . . . .
H21B H 0.279365 0.490741 1.092459 0.093 Uiso 1 1 d GR . . . .
C11 C 0.4279(4) 0.7765(4) 0.5119(3) 0.0478(17) Uani 1 1 d . . . . .
C12 C -0.2711(4) 0.0516(4) 0.6811(4) 0.0506(18) Uani 1 1 d . . . . .
C13 C -0.2693(4) -0.0704(4) 0.6799(4) 0.0531(18) Uani 1 1 d . . . . .
C14 C 0.4769(4) 0.6482(4) 0.5238(4) 0.0488(17) Uani 1 1 d . . . . .
H14 H 0.506373 0.597503 0.516069 0.059 Uiso 1 1 calc R . . . .
C15 C -0.3024(4) -0.1999(4) 0.6931(4) 0.0490(18) Uani 1 1 d . . . . .
C16 C 0.0775(4) -0.1213(4) 0.5510(4) 0.0490(17) Uani 1 1 d . . . . .
C17 C 0.2948(4) 0.4526(4) 0.6888(4) 0.0530(18) Uani 1 1 d . . . . .
C18 C -0.4111(4) -0.2962(4) 0.7186(4) 0.0526(18) Uani 1 1 d . . . . .
C19 C -0.1545(4) -0.1895(4) 0.6513(4) 0.0521(18) Uani 1 1 d . . . . .
C20 C -0.4107(4) 0.3466(4) 0.7062(4) 0.0479(17) Uani 1 1 d . . . . .
C21 C -0.2387(4) -0.1518(4) 0.6749(4) 0.0513(18) Uani 1 1 d . . . . .
C22 C -0.3089(4) 0.1954(4) 0.6889(4) 0.0499(18) Uani 1 1 d . . . . .
C23 C -0.4685(4) -0.3496(5) 0.7303(4) 0.0556(19) Uani 1 1 d . . . . .
N22 N 0.2765(5) 0.9023(4) 0.6357(3) 0.080(2) Uani 1 1 d . . . . .
H22A H 0.253468 0.951861 0.613983 0.095 Uiso 1 1 d GR . . . .
H22B H 0.235442 0.880262 0.658050 0.095 Uiso 1 1 d GR . . . .
N23 N 0.1004(4) 0.4883(5) 0.7972(4) 0.086(3) Uani 1 1 d . . . . .
H23A H 0.054051 0.476927 0.798341 0.104 Uiso 1 1 d GR . . . .
H23B H 0.111312 0.469825 0.835758 0.104 Uiso 1 1 d GR . . . .
C24 C -0.1594(4) 0.1210(4) 0.6588(4) 0.0492(17) Uani 1 1 d . . . . .
C25 C -0.3283(5) 0.2609(4) 0.6383(4) 0.0566(19) Uani 1 1 d . . . . .
H25 H -0.307162 0.254923 0.597263 0.068 Uiso 1 1 calc R . . . .
C26 C 0.4834(4) 1.2037(4) 0.9346(4) 0.0521(18) Uani 1 1 d . . . . .
C27 C -0.3556(4) -0.0303(4) 0.7062(4) 0.0512(18) Uani 1 1 d . . . . .
H27 H -0.401735 -0.052075 0.720069 0.061 Uiso 1 1 calc R . . . .
C28 C 0.4058(5) 0.8628(5) 0.4932(4) 0.061(2) Uani 1 1 d . . . . .
C29 C -0.3942(5) 0.2809(4) 0.7588(4) 0.060(2) Uani 1 1 d . . . . .
H29 H -0.417677 0.286908 0.799640 0.073 Uiso 1 1 calc R . . . .
C30 C -0.3474(4) -0.3217(4) 0.7536(4) 0.0511(18) Uani 1 1 d . . . . .
H30 H -0.341752 -0.370344 0.786187 0.061 Uiso 1 1 calc R . . . .
C31 C 0.0549(4) -0.1934(4) 0.5649(4) 0.0501(18) Uani 1 1 d . . . . .
C32 C -0.2440(4) 0.1191(4) 0.6766(4) 0.0493(18) Uani 1 1 d . . . . .
C33 C 1.0202(4) 0.8604(4) 0.7486(4) 0.0520(18) Uani 1 1 d . . . . .
H33 H 1.055569 0.884492 0.713485 0.062 Uiso 1 1 calc R . . . .
C34 C 0.3236(5) 0.4729(5) 1.0136(4) 0.0583(19) Uani 1 1 d . . . . .
N24 N 0.1630(4) 0.3882(5) 0.7439(4) 0.083(2) Uani 1 1 d . . . . .
C35 C -0.0207(5) 0.0940(4) 0.6200(4) 0.0531(19) Uani 1 1 d . . . . .
C36 C 0.2951(4) 0.3875(4) 0.6725(4) 0.0501(18) Uani 1 1 d . . . . .
C37 C -0.0210(4) -0.2089(4) 0.6020(4) 0.0531(18) Uani 1 1 d . . . . .
C38 C 0.1566(4) -0.0337(5) 0.5186(4) 0.058(2) Uani 1 1 d . . . . .
H38 H 0.200475 -0.008904 0.500061 0.069 Uiso 1 1 calc R . . . .
C39 C 1.1324(4) 0.7228(5) 0.7566(4) 0.0534(18) Uani 1 1 d . . . . .
C40 C 0.1011(5) -0.2929(5) 0.4995(4) 0.064(2) Uani 1 1 d . . . . .
H40 H 0.049388 -0.268263 0.485081 0.077 Uiso 1 1 calc R . . . .
C41 C -0.1229(5) -0.2725(4) 0.6472(4) 0.062(2) Uani 1 1 d . . . . .
H41 H -0.153774 -0.310713 0.662096 0.075 Uiso 1 1 calc R . . . .
C42 C -0.3569(4) 0.0444(4) 0.7068(4) 0.0523(18) Uani 1 1 d . . . . .
H42 H -0.403895 0.083620 0.721042 0.063 Uiso 1 1 calc R . . . .
C43 C -0.2909(4) -0.2747(4) 0.7405(4) 0.0538(19) Uani 1 1 d . . . . .
H43 H -0.246563 -0.293005 0.762968 0.065 Uiso 1 1 calc R . . . .
N25 N 0.4299(6) 0.9083(4) 0.4358(4) 0.099(3) Uani 1 1 d . . . . .
H25A H 0.414172 0.960805 0.427898 0.119 Uiso 1 1 calc R . . . .
H25B H 0.461242 0.885414 0.406430 0.119 Uiso 1 1 calc R . . . .
O15 O 0.0486(4) 1.4190(4) 1.0426(4) 0.131(3) Uani 1 1 d . U . . .
C44 C 0.4660(5) 0.8697(5) 0.8779(4) 0.0544(19) Uani 1 1 d . . . . .
C45 C -0.3685(4) -0.1739(4) 0.6615(4) 0.0551(19) Uani 1 1 d . . . . .
H45 H -0.377960 -0.123173 0.631283 0.066 Uiso 1 1 calc R . . . .
C46 C 0.2715(4) 0.4974(5) 0.9691(4) 0.0545(19) Uani 1 1 d . . . . .
C47 C -0.0455(5) 0.1669(4) 0.6411(4) 0.058(2) Uani 1 1 d . . . . .
H47 H -0.009745 0.196814 0.639084 0.069 Uiso 1 1 calc R . . . .
C48 C 0.4821(5) 1.2845(4) 0.9315(4) 0.0563(19) Uani 1 1 d . . . . .
H48 H 0.433501 1.328020 0.935653 0.068 Uiso 1 1 calc R . . . .
C49 C 0.4149(4) 1.0979(4) 0.9448(4) 0.0559(19) Uani 1 1 d . . . . .
C50 C 0.1258(4) 0.1046(4) 0.5720(4) 0.056(2) Uani 1 1 d . . . . .
C51 C 0.1546(4) -0.1035(4) 0.5126(4) 0.058(2) Uani 1 1 d . . . . .
H51 H 0.196026 -0.135224 0.487698 0.069 Uiso 1 1 calc R . . . .
C52 C 0.8900(4) 0.8740(5) 0.8252(4) 0.059(2) Uani 1 1 d . . . . .
C53 C 0.7320(5) 0.8371(5) 0.8322(4) 0.064(2) Uani 1 1 d . . . . .
H53 H 0.779071 0.803287 0.812321 0.077 Uiso 1 1 calc R . . . .
C54 C 0.1970(4) -0.2983(4) 0.5612(4) 0.0560(19) Uani 1 1 d . . . . .
H54 H 0.210874 -0.278262 0.588326 0.067 Uiso 1 1 calc R . . . .
C55 C 0.2527(5) 0.1786(5) 0.5512(4) 0.060(2) Uani 1 1 d . . . . .
C56 C 0.6510(5) 0.8347(5) 0.8441(4) 0.063(2) Uani 1 1 d . . . . .
H56 H 0.631565 0.798983 0.834540 0.075 Uiso 1 1 calc R . . . .
C57 C 0.1546(4) 0.1039(5) 0.6233(4) 0.059(2) Uani 1 1 d . . . . .
H57 H 0.131676 0.078979 0.664611 0.071 Uiso 1 1 calc R . . . .
C58 C 0.2542(5) -0.3658(5) 0.5407(4) 0.062(2) Uani 1 1 d . . . . .
H58 H 0.306604 -0.390071 0.553905 0.074 Uiso 1 1 calc R . . . .
C59 C 0.5115(5) 0.9155(4) 0.8941(3) 0.0514(18) Uani 1 1 d . . . . .
C60 C -0.3423(5) 0.2057(5) 0.7503(4) 0.064(2) Uani 1 1 d . . . . .
H60 H -0.329372 0.161644 0.785663 0.077 Uiso 1 1 calc R . . . .
C61 C 0.2199(5) 0.1419(5) 0.6124(4) 0.063(2) Uani 1 1 d . . . . .
H61 H 0.240093 0.141661 0.646568 0.075 Uiso 1 1 calc R . . . .
C62 C 0.3439(4) 1.0654(5) 0.9626(4) 0.061(2) Uani 1 1 d . . . . .
H62 H 0.289005 1.089417 0.981309 0.073 Uiso 1 1 calc R . . . .
C63 C 0.5618(5) 1.2868(5) 0.9218(4) 0.060(2) Uani 1 1 d . . . . .
H63 H 0.579093 1.331464 0.918793 0.072 Uiso 1 1 calc R . . . .
C64 C -0.4222(4) -0.2228(4) 0.6739(4) 0.060(2) Uani 1 1 d . . . . .
H64 H -0.466336 -0.204603 0.651206 0.072 Uiso 1 1 calc R . . . .
C65 C 0.3255(5) 0.2148(5) 0.5403(5) 0.068(2) Uani 1 1 d . . . . .
C66 C 0.9416(5) 0.9079(5) 0.7716(4) 0.0571(19) Uani 1 1 d . . . . .
H66 H 0.923491 0.963323 0.750662 0.069 Uiso 1 1 calc R . . . .
C67 C 0.6001(5) 0.8981(4) 0.8746(3) 0.0517(18) Uani 1 1 d . . . . .
C68 C 1.0465(4) 0.7768(4) 0.7780(4) 0.0543(19) Uani 1 1 d . . . . .
C69 C -0.1296(5) 0.1837(4) 0.6640(4) 0.058(2) Uani 1 1 d . . . . .
H69 H -0.162802 0.227734 0.680315 0.069 Uiso 1 1 calc R . . . .
C70 C 0.0570(4) 0.0641(4) 0.5840(4) 0.0540(19) Uani 1 1 d . . . . .
C71 C 0.4609(5) 0.9799(5) 0.9219(4) 0.062(2) Uani 1 1 d . . . . .
C72 C 0.4128(4) 1.1755(4) 0.9459(4) 0.0552(19) Uani 1 1 d . . . . .
C73 C 0.7335(4) 0.9012(5) 0.8557(4) 0.0578(19) Uani 1 1 d . . . . .
C74 C 0.6167(5) 1.2069(5) 0.9166(4) 0.0559(19) Uani 1 1 d . . . . .
C75 C 0.3249(4) 1.2332(4) 0.9587(4) 0.0608(18) Uani 1 1 d . U . . .
C76 C 0.1600(5) 0.1427(5) 0.5105(4) 0.062(2) Uani 1 1 d . . . . .
H76 H 0.139783 0.144195 0.475986 0.075 Uiso 1 1 calc R . . . .
C77 C 0.4336(6) 0.7468(5) 0.8861(4) 0.067(2) Uani 1 1 d . . . . .
H77 H 0.436033 0.692067 0.906566 0.081 Uiso 1 1 calc R . . . .
C78 C 0.2339(5) -0.3963(5) 0.5016(4) 0.062(2) Uani 1 1 d . . . . .
C79 C -0.0422(5) -0.2851(5) 0.6185(4) 0.065(2) Uani 1 1 d . . . . .
H79 H -0.005698 -0.333896 0.610419 0.078 Uiso 1 1 calc R . . . .
C80 C 0.8045(4) 0.9922(5) 0.8695(4) 0.062(2) Uani 1 1 d . . . . .
C81 C 0.7052(5) 1.1855(5) 0.9046(4) 0.064(2) Uani 1 1 d D . . . .
C82 C 0.7583(5) 1.1085(6) 0.8944(4) 0.073(2) Uani 1 1 d . . . . .
C83 C 0.8050(4) 0.9242(5) 0.8525(4) 0.058(2) Uani 1 1 d . . . . .
C84 C -0.3792(5) 0.3366(5) 0.6466(4) 0.060(2) Uani 1 1 d . . . . .
H84 H -0.391856 0.380766 0.611260 0.072 Uiso 1 1 calc R . . . .
C85 C 0.2248(5) 0.1786(5) 0.5004(4) 0.065(2) Uani 1 1 d . . . . .
H85 H 0.248891 0.202517 0.459136 0.077 Uiso 1 1 calc R . . . .
C86 C 0.3704(5) 0.9929(5) 0.9473(4) 0.0574(19) Uani 1 1 d . . . . .
H86 H 0.337424 0.959041 0.952083 0.069 Uiso 1 1 calc R . . . .
N26 N 0.2180(6) 0.2888(6) 0.6914(5) 0.112(3) Uani 1 1 d . . . . .
H26A H 0.225420 0.247122 0.724482 0.134 Uiso 1 1 d GR . . . .
H26B H 0.168178 0.298833 0.683079 0.134 Uiso 1 1 d GR . . . .
C87 C 0.2983(5) -0.4683(5) 0.4826(5) 0.072(2) Uani 1 1 d . . . . .
C88 C 0.1681(5) 0.4532(5) 0.7562(4) 0.068(2) Uani 1 1 d . . . . .
C89 C 0.1770(5) 0.5230(5) 0.9144(4) 0.070(2) Uani 1 1 d . . . . .
H89 H 0.124722 0.533273 0.903376 0.084 Uiso 1 1 calc R . . . .
C90 C 0.3853(6) 0.8698(5) 0.8067(5) 0.077(3) Uani 1 1 d . . . . .
H90 H 0.357068 0.898099 0.772308 0.093 Uiso 1 1 calc R . . . .
C91 C 0.8785(5) 1.0126(6) 0.8711(5) 0.084(3) Uani 1 1 d . . . . .
H91 H 0.935116 0.982346 0.862952 0.101 Uiso 1 1 calc R . . . .
C92 C 0.2255(5) 0.3540(5) 0.7019(5) 0.075(3) Uani 1 1 d . . . . .
C93 C 0.1576(5) -0.3593(5) 0.4798(4) 0.066(2) Uani 1 1 d . . . . .
H93 H 0.144457 -0.379089 0.452084 0.079 Uiso 1 1 calc R . . . .
C94 C 0.4730(5) 0.7865(5) 0.9066(4) 0.068(2) Uani 1 1 d . . . . .
H94 H 0.504032 0.757738 0.939431 0.082 Uiso 1 1 calc R . . . .
C95 C 0.9951(5) 0.7421(5) 0.8308(4) 0.078(3) Uani 1 1 d . . . . .
H95 H 1.011734 0.686217 0.850631 0.093 Uiso 1 1 calc R . . . .
C96 C 0.4219(6) 0.9099(5) 0.8292(4) 0.070(2) Uani 1 1 d . . . . .
H96 H 0.416090 0.965535 0.810569 0.084 Uiso 1 1 calc R . . . .
C97 C 0.2994(5) 1.2664(5) 1.0094(4) 0.071(2) Uani 1 1 d . U . . .
H97 H 0.337324 1.254733 1.036107 0.085 Uiso 1 1 calc R . . . .
O16 O 0.0224(5) 1.3994(5) 0.9586(5) 0.153(3) Uani 1 1 d . U . . .
O17 O 0.8659(6) 1.4832(7) 0.8814(5) 0.059(3) Uani 0.5 1 d D U P A 1
C98 C 0.9175(5) 0.7920(5) 0.8545(5) 0.086(3) Uani 1 1 d . . . . .
H98 H 0.883516 0.768839 0.891197 0.103 Uiso 1 1 calc R . . . .
C99 C 0.8504(5) 1.0816(7) 0.8860(5) 0.092(3) Uani 1 1 d . . . . .
H99 H 0.884132 1.109376 0.890540 0.110 Uiso 1 1 calc R . . . .
C100 C 0.2667(5) 1.2504(5) 0.9199(5) 0.075(2) Uani 1 1 d . U . . .
H100 H 0.282261 1.228241 0.885526 0.090 Uiso 1 1 calc R . . . .
C101 C 0.2177(6) 1.3171(5) 1.0208(5) 0.088(3) Uani 1 1 d . U . . .
H101 H 0.201533 1.340664 1.054395 0.105 Uiso 1 1 calc R . . . .
C102 C 0.1843(5) 1.3016(5) 0.9333(5) 0.083(2) Uani 1 1 d . U . . .
H102 H 0.145909 1.313756 0.906868 0.100 Uiso 1 1 calc R . . . .
C103 C 0.1592(6) 1.3331(5) 0.9822(6) 0.092(3) Uani 1 1 d . U . . .
O18 O 0.8736(7) 1.4263(9) 0.9303(7) 0.082(3) Uani 0.5 1 d D U P A 2
C104 C 0.0719(7) 1.3867(7) 0.9967(7) 0.130(4) Uani 1 1 d . U . . .
C105 C 0.7875(9) 1.2848(9) 0.8278(7) 0.075(5) Uani 0.5 1 d D U P A 1
C106 C 0.7425(10) 1.2598(9) 0.8888(7) 0.066(5) Uani 0.5 1 d DG U P A 1
C107 C 0.7435(13) 1.2905(12) 0.9368(6) 0.067(5) Uani 0.5 1 d DG U P A 1
C108 C 0.7895(12) 1.3461(10) 0.9238(5) 0.072(5) Uani 0.5 1 d DG U P A 1
C109 C 0.8344(6) 1.3711(5) 0.8628(5) 0.071(4) Uani 0.5 1 d DG U P A 1
C110 C 0.8335(8) 1.3404(8) 0.8148(5) 0.083(5) Uani 0.5 1 d DG U P A 1
O19 O 0.9499(9) 1.4344(11) 0.8005(8) 0.123(6) Uani 0.5 1 d D U P A 1
O20 O 0.9658(11) 1.3901(11) 0.8481(8) 0.113(6) Uani 0.5 1 d D U P A 2
C111 C 0.8879(8) 1.4352(8) 0.8470(6) 0.069(4) Uani 0.5 1 d D U P A 1
C112 C 0.8994(11) 1.3931(13) 0.8878(9) 0.087(4) Uani 0.5 1 d D U P A 2
C113 C 0.7880(14) 1.3245(14) 0.9450(9) 0.085(5) Uani 0.5 1 d D U P A 2
H113 H 0.779169 1.349110 0.977052 0.102 Uiso 0.5 1 calc R . P A 2
C114 C 0.7402(15) 1.2734(15) 0.9524(10) 0.075(5) Uani 0.5 1 d D U P A 2
H114 H 0.699294 1.262734 0.988654 0.091 Uiso 0.5 1 calc R . P A 2
C115 C 0.7561(12) 1.2386(12) 0.9029(10) 0.064(5) Uani 0.5 1 d D U P A 2
C116 C 0.8126(10) 1.2577(11) 0.8476(8) 0.065(4) Uani 0.5 1 d D U P A 2
H116 H 0.817846 1.237573 0.813738 0.078 Uiso 0.5 1 calc R . P A 2
C117 C 0.8616(10) 1.3070(11) 0.8424(8) 0.073(4) Uani 0.5 1 d D U P A 2
H117 H 0.902641 1.317571 0.806307 0.088 Uiso 0.5 1 calc R . P A 2
C118 C 0.8488(8) 1.3401(8) 0.8913(7) 0.081(4) Uani 0.5 1 d D U P A 2

loop_
_atom_site_aniso_label
_atom_site_aniso_U_11
_atom_site_aniso_U_22
_atom_site_aniso_U_33
_atom_site_aniso_U_23
_atom_site_aniso_U_13
_atom_site_aniso_U_12
Zn1 0.0249(4) 0.0440(5) 0.0657(6) -0.0309(4) 0.0015(4) -0.0066(4)
Zn2 0.0316(5) 0.0401(5) 0.0674(6) -0.0306(4) 0.0010(4) -0.0071(4)
Zn3 0.0283(5) 0.0470(5) 0.0655(6) -0.0273(5) 0.0006(4) -0.0107(4)
Zn4 0.0299(5) 0.0451(5) 0.0830(7) -0.0395(5) 0.0054(4) -0.0108(4)
Zn5 0.0390(5) 0.0401(5) 0.0682(6) -0.0312(5) 0.0028(4) -0.0064(4)
Zn6 0.0284(5) 0.0524(6) 0.0775(7) -0.0347(5) -0.0017(5) 0.0029(4)
Zn7 0.0405(5) 0.0551(6) 0.0771(7) -0.0392(5) 0.0035(5) -0.0163(4)
Zn8 0.0284(5) 0.0885(8) 0.0699(7) -0.0270(6) 0.0035(5) 0.0073(5)
O1 0.034(2) 0.038(2) 0.072(3) -0.036(2) -0.004(2) -0.0082(19)
O2 0.032(3) 0.045(3) 0.070(3) -0.024(3) 0.003(2) -0.011(2)
O3 0.038(3) 0.044(3) 0.063(3) -0.027(2) 0.001(2) -0.007(2)
O4 0.029(2) 0.045(3) 0.078(3) -0.031(3) 0.001(2) -0.004(2)
O5 0.054(3) 0.056(3) 0.073(4) -0.023(3) 0.003(3) -0.028(3)
O6 0.034(3) 0.051(3) 0.076(3) -0.022(3) 0.004(2) 0.003(2)
N1 0.030(3) 0.037(3) 0.078(4) -0.034(3) -0.002(3) 0.003(2)
N2 0.036(3) 0.049(3) 0.067(4) -0.034(3) -0.007(3) -0.007(3)
O7 0.053(3) 0.096(4) 0.097(4) -0.066(4) 0.016(3) -0.036(3)
N3 0.034(3) 0.048(3) 0.067(4) -0.034(3) 0.002(3) -0.008(3)
N4 0.033(3) 0.039(3) 0.072(4) -0.030(3) 0.002(3) -0.007(2)
N5 0.037(3) 0.049(3) 0.068(4) -0.043(3) 0.007(3) -0.011(3)
N6 0.033(3) 0.044(3) 0.079(4) -0.036(3) 0.001(3) -0.009(3)
N7 0.027(3) 0.058(4) 0.076(4) -0.024(3) 0.006(3) -0.009(3)
O8 0.060(3) 0.069(4) 0.088(4) -0.013(3) -0.018(3) -0.037(3)
O9 0.057(4) 0.068(4) 0.092(4) -0.045(3) -0.001(3) 0.016(3)
N8 0.031(3) 0.051(3) 0.079(4) -0.037(3) 0.004(3) -0.011(3)
N9 0.041(3) 0.047(3) 0.075(4) -0.037(3) 0.002(3) -0.014(3)
O10 0.089(5) 0.056(3) 0.092(4) -0.035(3) -0.030(4) -0.007(3)
N10 0.036(3) 0.051(3) 0.072(4) -0.030(3) 0.004(3) -0.018(3)
N11 0.026(3) 0.046(3) 0.074(4) -0.035(3) 0.009(3) -0.005(2)
N12 0.020(3) 0.064(4) 0.071(4) -0.034(3) -0.001(3) 0.004(3)
N13 0.024(3) 0.053(4) 0.084(4) -0.040(3) 0.015(3) -0.008(3)
O11 0.114(5) 0.058(4) 0.089(4) -0.026(3) -0.026(4) -0.034(3)
N14 0.032(3) 0.059(4) 0.079(4) -0.041(3) -0.008(3) 0.002(3)
N15 0.038(3) 0.059(4) 0.072(4) -0.023(3) -0.007(3) -0.013(3)
N16 0.039(3) 0.076(4) 0.059(4) -0.035(3) -0.002(3) -0.016(3)
O12 0.075(4) 0.079(4) 0.090(4) -0.042(4) -0.002(3) -0.005(3)
N17 0.036(3) 0.047(3) 0.082(4) -0.039(3) -0.001(3) -0.002(3)
N18 0.065(4) 0.040(3) 0.074(4) -0.029(3) 0.006(4) -0.008(3)
O13 0.077(5) 0.119(5) 0.107(5) -0.056(4) 0.004(4) -0.051(4)
N19 0.038(3) 0.050(4) 0.074(4) -0.025(3) -0.002(3) -0.001(3)
O14 0.076(5) 0.085(4) 0.153(6) -0.086(5) 0.002(4) -0.006(4)
C1 0.034(4) 0.038(4) 0.064(4) -0.019(3) -0.008(3) -0.014(3)
C2 0.035(4) 0.051(4) 0.070(5) -0.027(4) -0.001(4) -0.016(3)
C3 0.035(4) 0.045(4) 0.075(5) -0.032(4) 0.005(3) -0.015(3)
C4 0.032(4) 0.046(4) 0.056(4) -0.014(3) -0.005(3) -0.011(3)
C5 0.047(4) 0.049(4) 0.062(5) -0.026(4) 0.005(4) -0.005(3)
N20 0.033(4) 0.096(5) 0.060(4) -0.015(4) -0.006(3) 0.004(3)
C6 0.041(4) 0.047(4) 0.063(5) -0.030(4) -0.008(4) -0.007(3)
C7 0.047(4) 0.050(4) 0.061(5) -0.029(4) 0.000(4) -0.010(3)
C8 0.028(4) 0.045(4) 0.091(6) -0.048(4) 0.009(4) -0.007(3)
C9 0.058(5) 0.043(4) 0.070(5) -0.037(4) -0.001(4) -0.006(4)
C10 0.025(3) 0.048(4) 0.081(5) -0.031(4) 0.004(3) -0.013(3)
N21 0.063(5) 0.096(6) 0.066(5) -0.025(4) -0.006(4) -0.017(4)
C11 0.043(4) 0.041(4) 0.061(5) -0.028(4) 0.000(3) -0.007(3)
C12 0.032(4) 0.047(4) 0.073(5) -0.028(4) -0.001(3) -0.007(3)
C13 0.033(4) 0.050(4) 0.084(5) -0.038(4) 0.002(4) -0.011(3)
C14 0.037(4) 0.046(4) 0.072(5) -0.033(4) 0.000(4) -0.013(3)
C15 0.035(4) 0.041(4) 0.077(5) -0.038(4) 0.012(4) -0.013(3)
C16 0.031(4) 0.051(4) 0.074(5) -0.041(4) 0.001(3) -0.007(3)
C17 0.034(4) 0.053(4) 0.071(5) -0.028(4) 0.004(4) -0.012(3)
C18 0.038(4) 0.049(4) 0.075(5) -0.028(4) 0.007(4) -0.019(3)
C19 0.037(4) 0.041(4) 0.085(5) -0.032(4) 0.000(4) -0.013(3)
C20 0.028(4) 0.040(4) 0.074(5) -0.031(4) 0.003(3) -0.003(3)
C21 0.028(4) 0.050(4) 0.082(5) -0.037(4) 0.010(3) -0.015(3)
C22 0.044(4) 0.044(4) 0.065(5) -0.026(4) 0.005(4) -0.018(3)
C23 0.032(4) 0.064(5) 0.075(5) -0.037(5) 0.002(4) -0.010(3)
N22 0.095(6) 0.042(4) 0.080(5) -0.032(4) 0.014(4) -0.001(4)
N23 0.040(4) 0.119(6) 0.125(6) -0.084(6) 0.035(4) -0.040(4)
C24 0.036(4) 0.042(4) 0.074(5) -0.028(4) 0.003(3) -0.015(3)
C25 0.049(5) 0.051(4) 0.057(5) -0.027(4) 0.001(4) 0.004(4)
C26 0.035(4) 0.047(4) 0.073(5) -0.033(4) -0.005(4) 0.003(3)
C27 0.028(4) 0.047(4) 0.081(5) -0.029(4) 0.000(3) -0.010(3)
C28 0.058(5) 0.049(4) 0.075(6) -0.034(4) 0.001(4) -0.007(4)
C29 0.057(5) 0.048(4) 0.065(5) -0.031(4) 0.006(4) 0.001(4)
C30 0.046(4) 0.045(4) 0.066(5) -0.028(4) 0.003(4) -0.015(3)
C31 0.035(4) 0.039(4) 0.083(5) -0.033(4) -0.005(4) -0.007(3)
C32 0.035(4) 0.035(4) 0.079(5) -0.034(4) 0.006(3) -0.007(3)
C33 0.032(4) 0.050(4) 0.071(5) -0.029(4) 0.001(3) -0.004(3)
C34 0.046(5) 0.070(5) 0.052(5) -0.023(4) -0.001(4) -0.008(4)
N24 0.057(4) 0.098(6) 0.122(6) -0.075(5) 0.031(4) -0.048(4)
C35 0.046(4) 0.041(4) 0.085(5) -0.036(4) -0.001(4) -0.019(3)
C36 0.034(4) 0.051(4) 0.078(5) -0.044(4) 0.011(3) -0.016(3)
C37 0.039(4) 0.042(4) 0.081(5) -0.034(4) -0.001(4) -0.006(3)
C38 0.032(4) 0.061(5) 0.085(6) -0.044(4) 0.018(4) -0.018(3)
C39 0.035(4) 0.063(5) 0.067(5) -0.036(4) 0.004(4) -0.012(4)
C40 0.036(4) 0.065(5) 0.102(6) -0.054(5) -0.004(4) -0.003(4)
C41 0.039(4) 0.050(4) 0.107(6) -0.044(4) 0.010(4) -0.020(3)
C42 0.032(4) 0.047(4) 0.082(5) -0.038(4) -0.002(4) -0.003(3)
C43 0.037(4) 0.053(4) 0.079(5) -0.032(4) 0.000(4) -0.016(3)
N25 0.143(8) 0.045(4) 0.075(5) -0.026(4) 0.034(5) -0.018(5)
O15 0.062(4) 0.053(4) 0.170(6) 0.010(4) 0.057(4) 0.013(3)
C44 0.047(4) 0.055(5) 0.069(5) -0.036(4) -0.009(4) -0.006(4)
C45 0.037(4) 0.042(4) 0.093(6) -0.033(4) -0.004(4) -0.012(3)
C46 0.029(4) 0.067(5) 0.055(5) -0.026(4) 0.006(3) -0.002(3)
C47 0.038(4) 0.055(4) 0.090(6) -0.046(4) 0.003(4) -0.011(3)
C48 0.047(5) 0.044(4) 0.077(5) -0.036(4) -0.003(4) 0.000(3)
C49 0.029(4) 0.053(4) 0.084(5) -0.039(4) -0.002(4) 0.003(3)
C50 0.036(4) 0.050(4) 0.094(6) -0.050(4) 0.001(4) -0.008(3)
C51 0.034(4) 0.051(4) 0.092(6) -0.041(4) 0.005(4) -0.009(3)
C52 0.027(4) 0.060(5) 0.073(5) -0.023(4) 0.006(4) 0.003(3)
C53 0.054(5) 0.051(5) 0.073(5) -0.034(4) 0.006(4) 0.006(4)
C54 0.035(4) 0.054(4) 0.083(5) -0.035(4) -0.007(4) -0.005(3)
C55 0.053(5) 0.053(5) 0.092(6) -0.043(4) -0.001(4) -0.023(4)
C56 0.053(5) 0.052(4) 0.078(6) -0.036(4) 0.002(4) -0.002(4)
C57 0.037(4) 0.058(5) 0.088(6) -0.044(4) 0.009(4) -0.011(3)
C58 0.044(4) 0.058(5) 0.082(6) -0.037(4) 0.004(4) -0.007(4)
C59 0.046(4) 0.046(4) 0.065(5) -0.026(4) -0.006(4) -0.009(3)
C60 0.071(6) 0.045(4) 0.062(5) -0.024(4) 0.004(4) -0.004(4)
C61 0.045(4) 0.062(5) 0.098(6) -0.053(5) 0.000(4) -0.013(4)
C62 0.026(4) 0.058(5) 0.099(6) -0.044(5) 0.001(4) 0.002(3)
C63 0.048(5) 0.060(5) 0.078(5) -0.037(4) -0.005(4) -0.010(4)
C64 0.032(4) 0.050(4) 0.104(6) -0.038(5) 0.001(4) -0.011(3)
C65 0.044(5) 0.075(6) 0.092(7) -0.043(5) 0.007(5) -0.021(4)
C66 0.039(4) 0.049(4) 0.077(5) -0.027(4) -0.009(4) 0.004(3)
C67 0.042(4) 0.045(4) 0.062(5) -0.028(4) -0.002(3) 0.003(3)
C68 0.032(4) 0.049(4) 0.071(5) -0.026(4) 0.000(4) 0.003(3)
C69 0.043(4) 0.046(4) 0.097(6) -0.045(4) -0.006(4) -0.008(3)
C70 0.038(4) 0.047(4) 0.084(5) -0.036(4) 0.001(4) -0.011(3)
C71 0.039(4) 0.060(5) 0.090(6) -0.043(5) -0.010(4) 0.002(4)
C72 0.029(4) 0.048(4) 0.084(5) -0.032(4) -0.002(4) 0.002(3)
C73 0.033(4) 0.054(4) 0.075(5) -0.028(4) -0.002(4) 0.006(3)
C74 0.039(4) 0.062(5) 0.071(5) -0.035(4) -0.004(4) -0.008(4)
C75 0.027(3) 0.051(4) 0.092(5) -0.029(4) 0.005(3) 0.001(3)
C76 0.053(5) 0.059(5) 0.088(6) -0.035(5) -0.001(4) -0.024(4)
C77 0.082(6) 0.051(5) 0.074(6) -0.024(4) -0.017(5) -0.017(4)
C78 0.042(4) 0.052(4) 0.097(6) -0.044(5) 0.000(4) -0.004(4)
C79 0.039(4) 0.049(4) 0.111(7) -0.041(5) 0.007(4) -0.012(3)
C80 0.024(4) 0.082(6) 0.077(5) -0.036(5) -0.002(4) 0.001(4)
C81 0.038(4) 0.081(6) 0.085(6) -0.057(5) 0.004(4) -0.009(4)
C82 0.035(4) 0.102(7) 0.092(6) -0.051(6) -0.010(4) -0.010(4)
C83 0.029(4) 0.058(5) 0.072(5) -0.028(4) 0.004(4) 0.005(3)
C84 0.048(5) 0.047(4) 0.079(6) -0.031(4) 0.002(4) -0.002(4)
C85 0.053(5) 0.064(5) 0.083(6) -0.028(4) -0.002(4) -0.026(4)
C86 0.040(4) 0.057(5) 0.078(5) -0.027(4) 0.000(4) -0.016(4)
N26 0.079(6) 0.110(6) 0.180(9) -0.095(7) 0.044(6) -0.064(5)
C87 0.043(5) 0.068(6) 0.102(7) -0.055(5) 0.009(5) 0.001(4)
C88 0.044(5) 0.077(6) 0.093(6) -0.054(5) 0.020(4) -0.024(4)
C89 0.029(4) 0.074(6) 0.084(6) -0.016(5) -0.001(4) 0.001(4)
C90 0.094(7) 0.052(5) 0.092(7) -0.020(5) -0.033(6) -0.015(5)
C91 0.026(4) 0.114(8) 0.126(8) -0.080(7) 0.002(5) -0.002(4)
C92 0.060(5) 0.078(6) 0.111(7) -0.071(6) 0.021(5) -0.031(5)
C93 0.045(5) 0.069(5) 0.097(6) -0.053(5) -0.005(4) -0.007(4)
C94 0.070(6) 0.056(5) 0.081(6) -0.026(4) -0.014(5) -0.012(4)
C95 0.049(5) 0.046(5) 0.101(7) -0.019(5) 0.022(5) 0.002(4)
C96 0.073(6) 0.047(4) 0.100(7) -0.030(5) -0.025(5) -0.011(4)
C97 0.051(4) 0.051(4) 0.088(5) -0.026(4) 0.007(4) 0.002(3)
O16 0.054(4) 0.117(6) 0.169(7) 0.007(5) 0.029(4) 0.034(4)
O17 0.039(6) 0.069(7) 0.080(7) -0.045(5) 0.008(5) -0.020(5)
C98 0.050(5) 0.067(6) 0.095(7) -0.008(5) 0.020(5) -0.002(4)
C99 0.034(5) 0.137(9) 0.139(9) -0.106(8) 0.005(5) -0.014(5)
C100 0.039(4) 0.066(5) 0.110(6) -0.035(5) -0.008(4) 0.003(3)
C101 0.067(5) 0.050(5) 0.099(6) -0.021(4) 0.023(4) 0.010(4)
C102 0.026(4) 0.067(5) 0.131(7) -0.015(5) -0.005(4) -0.003(3)
C103 0.045(4) 0.057(5) 0.120(7) -0.009(4) 0.020(4) 0.010(4)
O18 0.041(6) 0.117(9) 0.124(10) -0.085(8) -0.004(6) -0.022(6)
C104 0.055(5) 0.074(6) 0.148(8) 0.020(5) 0.039(4) 0.020(5)
C105 0.063(11) 0.103(11) 0.089(9) -0.062(9) -0.009(8) -0.029(8)
C106 0.053(11) 0.083(11) 0.084(10) -0.058(9) -0.013(8) -0.011(9)
C107 0.062(11) 0.081(11) 0.083(10) -0.054(9) -0.012(9) -0.018(8)
C108 0.062(10) 0.090(11) 0.089(9) -0.064(9) -0.001(8) -0.023(8)
C109 0.057(8) 0.096(9) 0.092(8) -0.070(8) 0.003(7) -0.028(7)
C110 0.066(10) 0.129(12) 0.095(9) -0.069(9) -0.010(8) -0.044(8)
O19 0.096(11) 0.177(16) 0.148(14) -0.112(12) 0.055(9) -0.091(11)
O20 0.137(13) 0.131(13) 0.119(12) -0.086(10) 0.038(9) -0.090(11)
C111 0.056(8) 0.097(9) 0.082(9) -0.061(7) 0.001(6) -0.029(7)
C112 0.072(9) 0.113(11) 0.109(11) -0.076(8) -0.009(7) -0.028(8)
C113 0.061(10) 0.119(13) 0.090(10) -0.067(10) -0.011(8) -0.010(8)
C114 0.042(9) 0.106(13) 0.089(10) -0.056(9) -0.021(8) 0.002(8)
C115 0.024(7) 0.084(11) 0.088(10) -0.050(9) -0.012(7) 0.006(7)
C116 0.039(8) 0.102(11) 0.081(10) -0.053(9) -0.014(7) -0.023(8)
C117 0.049(8) 0.119(11) 0.087(10) -0.067(9) -0.011(7) -0.029(7)
C118 0.058(8) 0.124(11) 0.098(10) -0.075(8) -0.013(7) -0.025(7)

loop_
_atom_type_symbol
_atom_type_description
_atom_type_scat_dispersion_real
_atom_type_scat_dispersion_imag
_atom_type_scat_source
C C 0.0181 0.0091 'International Tables Vol C Tables 4.2.6.8 and 6.1.1.4'
H H 0.0000 0.0000 'International Tables Vol C Tables 4.2.6.8 and 6.1.1.4'
N N 0.0311 0.0180 'International Tables Vol C Tables 4.2.6.8 and 6.1.1.4'
O O 0.0492 0.0322 'International Tables Vol C Tables 4.2.6.8 and 6.1.1.4'
Zn Zn -1.5491 0.6778 'International Tables Vol C Tables 4.2.6.8 and 6.1.1.4'

loop_
_geom_angle_atom_site_label_1
_geom_angle_atom_site_label_2
_geom_angle_atom_site_label_3
_geom_angle
_geom_angle_site_symmetry_1
_geom_angle_site_symmetry_3
O1 Zn1 O4 114.29(19) . 1_455
O1 Zn1 N7 107.7(2) . .
O1 Zn1 N13 112.8(2) . .
O4 Zn1 N7 97.9(2) 1_455 .
N13 Zn1 O4 102.6(2) . 1_455
N13 Zn1 N7 120.8(3) . .
Zn3 Zn2 Zn5 63.18(3) . .
O1 Zn2 Zn3 38.95(13) . .
O1 Zn2 Zn5 36.81(13) . .
O1 Zn2 O2 114.6(2) . 1_655
O1 Zn2 N3 115.4(2) . .
O1 Zn2 N5 105.21(19) . .
O2 Zn2 Zn3 75.72(14) 1_655 .
O2 Zn2 Zn5 128.35(14) 1_655 .
O2 Zn2 N5 94.8(2) 1_655 .
N3 Zn2 Zn3 127.05(16) . .
N3 Zn2 Zn5 78.60(15) . .
N3 Zn2 O2 105.7(2) . 1_655
N3 Zn2 N5 119.7(2) . .
N5 Zn2 Zn3 112.70(17) . .
N5 Zn2 Zn5 128.49(15) . .
O1 Zn3 Zn2 38.07(12) . .
O1 Zn3 O3 100.73(17) . 1_655
O1 Zn3 N2 117.1(2) . .
O3 Zn3 Zn2 70.99(13) 1_655 .
O5 Zn3 Zn2 106.25(16) 1_665 .
O5 Zn3 O1 124.3(2) 1_665 .
O5 Zn3 O3 100.01(19) 1_665 1_655
O5 Zn3 N2 110.9(2) 1_665 .
N2 Zn3 Zn2 142.42(15) . .
N2 Zn3 O3 96.8(2) . 1_655
N4 Zn4 N6 177.7(3) . .
N4 Zn4 N8 89.9(2) . .
N8 Zn4 N6 90.3(2) . .
N11 Zn4 N4 91.0(2) . .
N11 Zn4 N6 89.2(2) . .
N11 Zn4 N8 170.8(3) . .
O1 Zn5 Zn2 36.37(13) . .
O1 Zn5 O6 107.46(19) . 1_455
O1 Zn5 N1 117.7(2) . .
O6 Zn5 Zn2 118.64(15) 1_455 .
N1 Zn5 Zn2 81.54(15) . .
N1 Zn5 O6 97.2(2) . 1_455
O10 Zn5 Zn2 143.88(18) . .
O10 Zn5 O1 126.1(2) . .
O10 Zn5 O6 95.7(2) . 1_455
O10 Zn5 N1 106.3(2) . .
N14 Zn6 N12 90.6(2) . .
N14 Zn6 N19 89.4(2) . .
N17 Zn6 N12 89.3(2) . .
N17 Zn6 N14 174.8(3) . .
N17 Zn6 N19 90.1(2) . .
N19 Zn6 N12 172.5(3) . .
O7 Zn7 N9 118.6(2) . 2_666
O7 Zn7 N10 106.7(2) . .
O7 Zn7 O12 95.8(3) . .
N9 Zn7 N10 115.8(2) 2_666 .
N9 Zn7 O12 112.1(2) 2_666 .
N10 Zn7 O12 105.3(2) . .
N20 Zn8 O15 98.6(3) 2_677 2_687
N20 Zn8 O17 103.0(3) 2_677 .
O15 Zn8 O17 127.1(4) 2_687 .
O16 Zn8 N20 123.8(3) 1_655 2_677
O16 Zn8 O15 101.4(4) 1_655 2_687
O16 Zn8 O17 105.4(5) 1_655 .
O18 Zn8 O16 88.5(5) . 1_655
Zn1 O1 Zn3 109.5(2) . .
Zn1 O1 Zn5 110.1(2) . .
Zn2 O1 Zn1 116.15(19) . .
Zn2 O1 Zn3 102.98(19) . .
Zn2 O1 Zn5 106.8(2) . .
Zn5 O1 Zn3 111.08(19) . .
C2 O2 Zn2 114.3(4) . 1_455
C2 O3 Zn3 123.2(5) . 1_455
C39 O4 Zn1 126.8(4) . 1_655
C23 O5 Zn3 109.2(5) . 1_445
C39 O6 Zn5 130.1(5) . 1_655
C1 N1 Zn5 124.9(4) . .
C5 N1 Zn5 123.2(5) . .
C5 N1 C1 110.3(6) . .
C4 N2 Zn3 121.5(5) . .
C6 N2 Zn3 123.4(5) . .
C6 N2 C4 112.3(6) . .
C65 O7 Zn7 128.6(5) . .
C1 N3 Zn2 129.9(5) . .
C14 N3 Zn2 127.5(5) . .
C14 N3 C1 102.1(6) . .
C12 N4 Zn4 126.2(4) . .
C13 N4 Zn4 127.8(4) . .
C13 N4 C12 106.0(5) . .
C3 N5 Zn2 124.3(4) . .
C3 N5 C17 101.9(5) . .
C17 N5 Zn2 133.8(4) . .
C10 N6 Zn4 126.9(4) . .
C10 N6 C16 106.9(5) . .
C16 N6 Zn4 126.0(4) . .
C4 N7 Zn1 134.2(5) . .
C89 N7 Zn1 123.6(5) . .
C89 N7 C4 101.3(6) . .
C19 N8 Zn4 126.5(4) . .
C37 N8 Zn4 126.5(5) . .
C37 N8 C19 107.0(6) . .
C11 N9 Zn7 128.3(5) . 2_666
C14 N9 Zn7 125.5(5) . 2_666
C14 N9 C11 101.8(6) . .
C9 O10 Zn5 115.1(5) . .
C3 N10 Zn7 123.4(5) . .
C3 N10 C36 102.8(5) . .
C36 N10 Zn7 132.8(4) . .
C24 N11 Zn4 125.9(4) . .
C24 N11 C35 106.6(5) . .
C35 N11 Zn4 127.3(4) . .
C26 N12 Zn6 127.0(5) . .
C26 N12 C74 106.6(6) . .
C74 N12 Zn6 125.7(4) . .
C17 N13 Zn1 124.3(4) . .
C88 N13 Zn1 122.6(5) . .
C88 N13 C17 111.6(6) . .
C80 N14 Zn6 127.4(5) . .
C82 N14 Zn6 125.4(5) . .
C82 N14 C80 106.6(6) . .
C6 N16 C34 119.3(6) . .
C49 N17 Zn6 127.1(5) . .
C71 N17 Zn6 126.0(5) . .
C71 N17 C49 105.9(6) . .
C5 N18 C28 118.9(6) . .
C67 N19 Zn6 126.2(5) . .
C67 N19 C73 106.0(6) . .
C73 N19 Zn6 127.2(5) . .
N1 C1 N3 124.1(6) . .
C11 C1 N1 126.0(6) . .
C11 C1 N3 109.8(6) . .
O2 C2 C20 116.1(7) . .
O3 C2 O2 124.5(7) . .
O3 C2 C20 119.4(7) . .
N10 C3 N5 116.2(6) . .
N7 C4 N2 124.7(6) . .
C46 C4 N2 124.4(6) . .
C46 C4 N7 110.9(6) . .
N18 C5 N1 128.2(6) . .
N18 C5 N22 114.6(7) . .
N22 C5 N1 117.2(7) . .
C46 N20 Zn8 133.9(6) . 2_677
C89 N20 Zn8 123.2(5) . 2_677
C89 N20 C46 102.7(6) . .
N15 C6 N2 119.2(6) . .
N16 C6 N2 126.1(6) . .
N16 C6 N15 114.7(6) . .
C77 C7 C9 121.0(7) . .
C77 C7 C90 119.4(7) . .
C90 C7 C9 119.4(7) . .
C40 C8 C31 120.3(6) . .
C54 C8 C31 120.5(6) . .
C54 C8 C40 119.1(6) . .
O10 C9 C7 116.9(7) . .
O11 C9 O10 123.6(7) . .
O11 C9 C7 119.5(8) . .
N6 C10 C38 108.7(6) . .
N6 C10 C70 124.7(6) . .
C70 C10 C38 126.3(6) . .
C1 C11 N9 108.2(6) . .
C1 C11 C28 119.2(6) . .
C28 C11 N9 132.6(7) . .
N4 C12 C32 125.1(6) . .
N4 C12 C42 109.9(6) . .
C32 C12 C42 124.9(6) . .
N4 C13 C21 124.2(6) . .
N4 C13 C27 109.5(6) . .
C21 C13 C27 126.1(6) . .
N9 C14 N3 118.1(6) . .
C43 C15 C21 119.9(7) . .
C45 C15 C21 120.7(7) . .
C45 C15 C43 119.3(6) . .
N6 C16 C31 124.2(6) . .
N6 C16 C51 108.6(6) . .
C31 C16 C51 127.1(6) . .
N5 C17 N13 124.4(6) . .
C36 C17 N5 110.0(6) . .
C36 C17 N13 125.4(6) . .
C30 C18 C23 120.3(7) . .
C64 C18 C23 120.5(7) . .
C64 C18 C30 119.3(7) . .
N8 C19 C21 126.2(6) . .
N8 C19 C41 108.7(6) . .
C21 C19 C41 125.0(6) . .
C29 C20 C2 119.9(7) . .
C84 C20 C2 120.1(7) . .
C84 C20 C29 120.0(7) . .
C13 C21 C15 117.8(6) . .
C19 C21 C13 124.8(6) . .
C19 C21 C15 117.3(6) . .
C25 C22 C32 118.3(6) . .
C25 C22 C60 118.3(7) . .
C60 C22 C32 122.8(7) . .
O5 C23 C18 119.6(7) . .
O8 C23 O5 123.8(7) . .
O8 C23 C18 116.6(8) . .
N11 C24 C32 126.6(6) . .
N11 C24 C69 109.0(6) . .
C32 C24 C69 124.3(6) . .
C22 C25 C84 121.1(7) . .
N12 C26 C48 108.7(6) . .
N12 C26 C72 124.7(6) . .
C72 C26 C48 126.6(6) . .
C42 C27 C13 107.7(6) . .
N18 C28 C11 117.3(7) . .
N25 C28 N18 117.5(7) . .
N25 C28 C11 125.2(7) . .
C20 C29 C60 119.4(7) . .
C18 C30 C43 120.5(7) . .
C16 C31 C8 117.2(6) . .
C37 C31 C8 116.7(6) . .
C37 C31 C16 126.0(6) . .
C12 C32 C22 119.4(6) . .
C24 C32 C12 124.2(6) . .
C24 C32 C22 116.4(6) . .
C66 C33 C68 120.1(7) . .
N16 C34 C46 118.4(7) . .
N21 C34 N16 117.1(7) . .
N21 C34 C46 124.5(7) . .
C88 N24 C92 119.1(6) . .
N11 C35 C47 109.0(6) . .
C70 C35 N11 124.6(6) . .
C70 C35 C47 125.7(6) . .
N10 C36 C92 133.4(6) . .
C17 C36 N10 109.1(6) . .
C17 C36 C92 117.5(6) . .
N8 C37 C31 125.3(6) . .
N8 C37 C79 108.9(6) . .
C31 C37 C79 125.6(6) . .
C51 C38 C10 107.2(6) . .
O4 C39 O6 126.1(7) . .
O4 C39 C68 116.5(6) . .
O6 C39 C68 117.4(7) . .
C93 C40 C8 121.2(7) . .
C79 C41 C19 108.0(6) . .
C27 C42 C12 106.8(6) . .
C15 C43 C30 119.1(7) . .
C104 O15 Zn8 125.7(7) . 2_687
C94 C44 C59 123.2(7) . .
C96 C44 C59 117.6(7) . .
C96 C44 C94 118.9(7) . .
C15 C45 C64 120.6(7) . .
C4 C46 N20 107.9(7) . .
C4 C46 C34 118.4(7) . .
C34 C46 N20 133.4(7) . .
C69 C47 C35 107.5(6) . .
C63 C48 C26 108.5(6) . .
N17 C49 C62 109.8(6) . .
N17 C49 C72 123.8(7) . .
C72 C49 C62 126.4(6) . .
C57 C50 C70 119.1(7) . .
C57 C50 C76 119.8(7) . .
C76 C50 C70 121.1(7) . .
C38 C51 C16 108.2(6) . .
C66 C52 C83 122.2(7) . .
C98 C52 C66 118.5(7) . .
C98 C52 C83 119.3(7) . .
C56 C53 C73 108.1(6) . .
C8 C54 C58 119.2(7) . .
C61 C55 C65 118.7(8) . .
C85 C55 C61 121.2(7) . .
C85 C55 C65 120.0(8) . .
C53 C56 C67 106.8(7) . .
C50 C57 C61 119.5(8) . .
C78 C58 C54 120.8(8) . .
C67 C59 C44 118.1(6) . .
C67 C59 C71 124.0(7) . .
C71 C59 C44 117.5(7) . .
C29 C60 C22 120.7(8) . .
C55 C61 C57 119.4(8) . .
C86 C62 C49 108.2(6) . .
C48 C63 C74 107.2(7) . .
C18 C64 C45 121.1(8) . .
O7 C65 O13 124.5(8) . .
O7 C65 C55 117.7(8) . .
O13 C65 C55 117.8(8) . .
C52 C66 C33 120.7(7) . .
N19 C67 C56 110.2(7) . .
N19 C67 C59 125.8(6) . .
C59 C67 C56 124.0(7) . .
C33 C68 C39 122.4(7) . .
C95 C68 C33 119.6(6) . .
C95 C68 C39 117.8(7) . .
C47 C69 C24 107.8(6) . .
C10 C70 C50 117.5(6) . .
C35 C70 C10 124.8(6) . .
C35 C70 C50 117.6(6) . .
N17 C71 C59 125.4(7) . .
N17 C71 C86 110.6(6) . .
C59 C71 C86 123.6(7) . .
C26 C72 C49 125.9(6) . .
C26 C72 C75 118.4(6) . .
C49 C72 C75 115.6(6) . .
N19 C73 C53 108.9(7) . .
N19 C73 C83 124.5(7) . .
C83 C73 C53 126.6(7) . .
N12 C74 C63 108.8(6) . .
N12 C74 C81 126.5(7) . .
C81 C74 C63 124.6(7) . .
C97 C75 C72 121.8(8) . .
C97 C75 C100 118.9(7) . .
C100 C75 C72 119.2(8) . .
C50 C76 C85 120.2(8) . .
C7 C77 C94 120.4(8) . .
C58 C78 C87 117.0(7) . .
C58 C78 C93 120.3(7) . .
C93 C78 C87 122.6(8) . .
C41 C79 C37 107.4(6) . .
N14 C80 C83 124.3(7) . .
N14 C80 C91 109.4(7) . .
C83 C80 C91 126.2(7) . .
C74 C81 C82 123.7(7) . .
C74 C81 C106 113.7(9) . .
C74 C81 C115 124.4(10) . .
C82 C81 C106 121.4(9) . .
C82 C81 C115 111.9(10) . .
N14 C82 C81 126.4(7) . .
N14 C82 C99 108.0(7) . .
C81 C82 C99 125.5(8) . .
C73 C83 C52 116.8(7) . .
C73 C83 C80 126.0(6) . .
C80 C83 C52 117.2(7) . .
C20 C84 C25 120.3(8) . .
C55 C85 C76 119.9(8) . .
C62 C86 C71 105.4(6) . .
O9 C87 O14 122.4(7) . .
O9 C87 C78 123.8(8) . .
O14 C87 C78 113.8(8) . .
N13 C88 N23 116.1(7) . .
N24 C88 N13 127.2(7) . .
N24 C88 N23 116.7(7) . .
N20 C89 N7 117.3(7) . .
C7 C90 C96 119.7(8) . .
C99 C91 C80 106.6(7) . .
N24 C92 C36 118.8(6) . .
N26 C92 N24 117.0(7) . .
N26 C92 C36 124.1(7) . .
C40 C93 C78 119.4(7) . .
C77 C94 C44 119.9(8) . .
C68 C95 C98 119.1(7) . .
C44 C96 C90 121.5(8) . .
C75 C97 C101 120.4(9) . .
C104 O16 Zn8 122.2(10) . 1_455
C111 O17 Zn8 133.9(7) . .
C52 C98 C95 121.8(8) . .
C91 C99 C82 109.2(8) . .
C75 C100 C102 119.0(9) . .
C97 C101 C103 120.4(10) . .
C103 C102 C100 122.5(10) . .
C101 C103 C104 118.6(12) . .
C102 C103 C101 118.9(8) . .
C102 C103 C104 122.5(13) . .
C112 O18 Zn8 132.6(11) . .
O15 C104 O16 122.6(10) . .
O15 C104 C103 122.5(15) . .
O16 C104 C103 114.9(14) . .
C106 C105 C110 120.0 . .
C105 C106 C81 118.2(9) . .
C105 C106 C107 120.0 . .
C107 C106 C81 120.9(9) . .
C106 C107 C108 120.0 . .
C109 C108 C107 120.0 . .
C108 C109 C111 120.6(6) . .
C110 C109 C108 120.0 . .
C110 C109 C111 119.4(6) . .
C109 C110 C105 120.0 . .
O17 C111 C109 118.2(10) . .
O17 C111 O19 123.9(15) . .
O19 C111 C109 117.9(10) . .
O18 C112 O20 129.3(16) . .
O18 C112 C118 113.2(12) . .
O20 C112 C118 116.9(11) . .
C114 C113 C118 121.5(15) . .
C113 C114 C115 116.7(15) . .
C114 C115 C81 121.0(13) . .
C116 C115 C81 116.5(13) . .
C116 C115 C114 122.1(13) . .
C115 C116 C117 119.7(13) . .
C118 C117 C116 119.0(14) . .
C113 C118 C112 118.4(11) . .
C117 C118 C112 120.9(11) . .
C117 C118 C113 120.7(13) . .

loop_
_geom_bond_atom_site_label_1
_geom_bond_atom_site_label_2
_geom_bond_distance
_geom_bond_site_symmetry_2
Zn1 O1 1.935(4) .
Zn1 O4 1.987(4) 1_455
Zn1 N7 1.992(7) .
Zn1 N13 1.979(6) .
Zn2 Zn3 3.0506(13) .
Zn2 Zn5 3.1165(12) .
Zn2 O1 1.931(4) .
Zn2 O2 1.987(5) 1_655
Zn2 N3 1.971(6) .
Zn2 N5 2.003(5) .
Zn3 O1 1.968(4) .
Zn3 O3 2.088(4) 1_655
Zn3 O5 1.966(5) 1_665
Zn3 N2 1.992(6) .
Zn4 N4 2.024(5) .
Zn4 N6 2.035(5) .
Zn4 N8 2.026(5) .
Zn4 N11 2.010(5) .
Zn5 O1 1.951(4) .
Zn5 O6 2.059(5) 1_455
Zn5 N1 1.996(6) .
Zn5 O10 1.939(5) .
Zn6 N12 2.044(6) .
Zn6 N14 2.035(6) .
Zn6 N17 2.030(6) .
Zn6 N19 2.041(6) .
Zn7 O7 1.945(5) .
Zn7 N9 1.967(6) 2_666
Zn7 N10 1.972(6) .
Zn7 O12 2.001(6) .
Zn8 N20 1.990(6) 2_677
Zn8 O15 2.015(9) 2_687
Zn8 O16 1.960(7) 1_655
Zn8 O17 2.100(11) .
Zn8 O18 1.801(9) .
O2 C2 1.273(8) .
O3 C2 1.253(8) .
O4 C39 1.253(8) .
O5 C23 1.255(9) .
O6 C39 1.260(8) .
N1 C1 1.374(8) .
N1 C5 1.363(9) .
N2 C4 1.381(8) .
N2 C6 1.359(8) .
O7 C65 1.226(9) .
N3 C1 1.387(8) .
N3 C14 1.338(8) .
N4 C12 1.385(8) .
N4 C13 1.381(8) .
N5 C3 1.366(8) .
N5 C17 1.370(8) .
N6 C10 1.367(8) .
N6 C16 1.383(8) .
N7 C4 1.375(9) .
N7 C89 1.367(9) .
O8 C23 1.245(9) .
O9 C87 1.212(10) .
N8 C19 1.374(8) .
N8 C37 1.361(8) .
N9 C11 1.435(8) .
N9 C14 1.299(9) .
O10 C9 1.255(9) .
N10 C3 1.313(8) .
N10 C36 1.392(8) .
N11 C24 1.378(8) .
N11 C35 1.388(8) .
N12 C26 1.375(8) .
N12 C74 1.379(9) .
N13 C17 1.388(8) .
N13 C88 1.356(9) .
O11 C9 1.224(9) .
N14 C80 1.369(9) .
N14 C82 1.360(10) .
N15 C6 1.355(8) .
N16 C6 1.349(9) .
N16 C34 1.352(9) .
N17 C49 1.380(8) .
N17 C71 1.370(9) .
N18 C5 1.343(9) .
N18 C28 1.346(9) .
O13 C65 1.271(9) .
N19 C67 1.381(9) .
N19 C73 1.382(8) .
O14 C87 1.351(10) .
C1 C11 1.343(9) .
C2 C20 1.518(9) .
C4 C46 1.369(9) .
C5 N22 1.356(9) .
N20 C46 1.409(9) .
N20 C89 1.319(10) .
C7 C9 1.505(10) .
C7 C77 1.378(11) .
C7 C90 1.380(10) .
C8 C31 1.497(9) .
C8 C40 1.393(10) .
C8 C54 1.380(10) .
C10 C38 1.453(9) .
C10 C70 1.408(9) .
N21 C34 1.348(9) .
C11 C28 1.408(10) .
C12 C32 1.414(9) .
C12 C42 1.449(9) .
C13 C21 1.415(9) .
C13 C27 1.450(9) .
C15 C21 1.507(8) .
C15 C43 1.399(10) .
C15 C45 1.361(10) .
C16 C31 1.399(9) .
C16 C51 1.432(9) .
C17 C36 1.349(9) .
C18 C23 1.517(10) .
C18 C30 1.379(10) .
C18 C64 1.355(10) .
C19 C21 1.395(9) .
C19 C41 1.435(9) .
C20 C29 1.378(10) .
C20 C84 1.361(10) .
C22 C25 1.356(10) .
C22 C32 1.494(9) .
C22 C60 1.402(10) .
N23 C88 1.376(9) .
C24 C32 1.392(9) .
C24 C69 1.445(9) .
C25 C84 1.386(9) .
C26 C48 1.433(9) .
C26 C72 1.394(10) .
C27 C42 1.350(9) .
C28 N25 1.320(10) .
C29 C60 1.383(10) .
C30 C43 1.406(9) .
C31 C37 1.393(9) .
C33 C66 1.384(9) .
C33 C68 1.392(9) .
C34 C46 1.387(10) .
N24 C88 1.334(9) .
N24 C92 1.344(10) .
C35 C47 1.443(9) .
C35 C70 1.382(9) .
C36 C92 1.415(10) .
C37 C79 1.446(10) .
C38 C51 1.331(9) .
C39 C68 1.504(9) .
C40 C93 1.375(10) .
C41 C79 1.322(10) .
O15 C104 1.270(18) .
C44 C59 1.498(10) .
C44 C94 1.396(10) .
C44 C96 1.358(11) .
C45 C64 1.397(9) .
C47 C69 1.342(10) .
C48 C63 1.325(10) .
C49 C62 1.426(10) .
C49 C72 1.402(10) .
C50 C57 1.380(11) .
C50 C70 1.508(9) .
C50 C76 1.390(11) .
C52 C66 1.378(10) .
C52 C83 1.506(9) .
C52 C98 1.369(11) .
C53 C56 1.342(11) .
C53 C73 1.446(11) .
C54 C58 1.402(10) .
C55 C61 1.370(11) .
C55 C65 1.520(10) .
C55 C85 1.366(11) .
C56 C67 1.436(10) .
C57 C61 1.426(10) .
C58 C78 1.362(11) .
C59 C67 1.402(10) .
C59 C71 1.414(10) .
C62 C86 1.362(10) .
C63 C74 1.446(10) .
C68 C95 1.370(10) .
C71 C86 1.452(10) .
C72 C75 1.511(9) .
C73 C83 1.394(11) .
C74 C81 1.389(10) .
C75 C97 1.376(11) .
C75 C100 1.393(12) .
C76 C85 1.397(10) .
C77 C94 1.390(11) .
C78 C87 1.487(10) .
C78 C93 1.380(11) .
C80 C83 1.410(11) .
C80 C91 1.443(11) .
C81 C82 1.429(11) .
C81 C106 1.576(12) .
C81 C115 1.487(15) .
C82 C99 1.446(11) .
N26 C92 1.335(9) .
C90 C96 1.389(11) .
C91 C99 1.300(12) .
C95 C98 1.398(10) .
C97 C101 1.383(11) .
O16 C104 1.284(19) .
O17 C111 1.257(13) .
C100 C102 1.402(11) .
C101 C103 1.399(15) .
C102 C103 1.320(14) .
C103 C104 1.481(13) .
O18 C112 1.211(13) .
C105 C106 1.3900 .
C105 C110 1.3900 .
C106 C107 1.3900 .
C107 C108 1.3900 .
C108 C109 1.3900 .
C109 C110 1.3900 .
C109 C111 1.606(17) .
O19 C111 1.267(14) .
O20 C112 1.231(14) .
C112 C118 1.469(16) .
C113 C114 1.376(15) .
C113 C118 1.380(15) .
C114 C115 1.392(14) .
C115 C116 1.373(15) .
C116 C117 1.378(14) .
C117 C118 1.368(14) .

loop_
_smtbx_masks_void_nr
_smtbx_masks_void_average_x
_smtbx_masks_void_average_y
_smtbx_masks_void_average_z
_smtbx_masks_void_volume
_smtbx_masks_void_count_electrons
1 -0.502 -0.404 0.905 1597.2 332.9
